data_7134632
loop_
_publ_author_name
'Queen, Joshua D.'
'Ma, Eric'
'Rajabi, Ahmadreza'
'Ziller, Joseph W.'
'Furche, Filipp'
'Evans, William J.'

_publ_section_title
;
 Four-electron oxidation and one-electron reduction of the
 bis(terphenylthiolate) U(II) complex, U(SAr<sup>iPr6</sup>)<sub>2</sub>
 [Ar<sup>iPr6</sup> =
 C<sub>6</sub>H<sub>3</sub>-2,6-(C<sub>6</sub>H<sub>2</sub>-2,4,6-<sup>i</sup>Pr<sub>3</sub>)<sub>2</sub>].
;
_journal_issue 56
_journal_name_full 'Chemical communications (Cambridge, England)'
_journal_page_first 10319
_journal_page_last 10322
_journal_paper_doi 10.1039/d5cc02284c
_journal_volume 61
_journal_year 2025
_chemical_formula_moiety 'C72 H98 I S2 U, 1.5(C6 H14)'
_chemical_formula_sum 'C81 H119 I S2 U'
_chemical_formula_weight 1521.80
_chemical_properties_physical Air-sensitive,Moisture-sensitive
_space_group_crystal_system triclinic
_space_group_IT_number 2
_space_group_name_Hall '-P 1'
_space_group_name_H-M_alt 'P -1'
_atom_sites_solution_hydrogens geom
_atom_sites_solution_primary direct
_atom_sites_solution_secondary difmap
_audit_creation_method SHELXL-2014/7
_audit_update_record
;
2024-12-29 deposited with the CCDC.	2025-05-26 downloaded from the CCDC.
;
_cell_angle_alpha 85.4100(10)
_cell_angle_beta 73.3550(10)
_cell_angle_gamma 80.4720(10)
_cell_formula_units_Z 2
_cell_length_a 13.4289(10)
_cell_length_b 14.0220(10)
_cell_length_c 21.4050(16)
_cell_measurement_reflns_used 9653
_cell_measurement_temperature 93(2)
_cell_measurement_theta_max 30.46
_cell_measurement_theta_min 2.33
_cell_volume 3806.1(5)
_computing_cell_refinement 'Bruker SAINT 8.34a, 2013'
_computing_data_collection 'Bruker APEX2 2014.11-0, 2014'
_computing_data_reduction 'Bruker SAINT 8.34a, 2013'
_computing_molecular_graphics 'Bruker SHELXTL'
_computing_publication_material 'Bruker SHELXTL'
_computing_structure_refinement 'SHELXL-2014/7 (Sheldrick, 2014)'
_computing_structure_solution 'Bruker SHELXTL 2014/4 (XT)'
_diffrn_ambient_temperature 93(2)
_diffrn_measured_fraction_theta_full 0.999
_diffrn_measured_fraction_theta_max 0.985
_diffrn_measurement_device_type 'Bruker SMART APEX II CCD'
_diffrn_measurement_method '\f and \w scans'
_diffrn_radiation_monochromator graphite
_diffrn_radiation_type MoK\a
_diffrn_radiation_wavelength 0.71073
_diffrn_reflns_av_R_equivalents 0.0399
_diffrn_reflns_av_unetI/netI 0.0381
_diffrn_reflns_Laue_measured_fraction_full 0.999
_diffrn_reflns_Laue_measured_fraction_max 0.985
_diffrn_reflns_limit_h_max 18
_diffrn_reflns_limit_h_min -18
_diffrn_reflns_limit_k_max 20
_diffrn_reflns_limit_k_min -20
_diffrn_reflns_limit_l_max 30
_diffrn_reflns_limit_l_min -30
_diffrn_reflns_number 99232
_diffrn_reflns_point_group_measured_fraction_full 0.999
_diffrn_reflns_point_group_measured_fraction_max 0.985
_diffrn_reflns_theta_full 25.242
_diffrn_reflns_theta_max 30.556
_diffrn_reflns_theta_min 2.007
_diffrn_source 'fine-focus sealed tube'
_exptl_absorpt_coefficient_mu 2.633
_exptl_absorpt_correction_T_max 0.746
_exptl_absorpt_correction_T_min 0.572
_exptl_absorpt_correction_type multi-scan
_exptl_absorpt_process_details 'Bruker SADABS 2014/5'
_exptl_crystal_colour purple
_exptl_crystal_density_diffrn 1.328
_exptl_crystal_density_meas ?
_exptl_crystal_density_method not_measured
_exptl_crystal_description block
_exptl_crystal_F_000 1564
_exptl_crystal_size_max 0.310
_exptl_crystal_size_mid 0.134
_exptl_crystal_size_min 0.070
_refine_diff_density_max 2.155
_refine_diff_density_min -0.956
_refine_diff_density_rms 0.098
_refine_ls_extinction_method none
_refine_ls_goodness_of_fit_ref 1.030
_refine_ls_hydrogen_treatment constr
_refine_ls_matrix_type full
_refine_ls_number_parameters 935
_refine_ls_number_reflns 22976
_refine_ls_number_restraints 113
_refine_ls_restrained_S_all 1.050
_refine_ls_R_factor_all 0.0368
_refine_ls_R_factor_gt 0.0285
_refine_ls_shift/su_max 0.004
_refine_ls_shift/su_mean 0.000
_refine_ls_structure_factor_coef Fsqd
_refine_ls_weighting_details 'w=1/[\s^2^(Fo^2^)+(0.0317P)^2^+1.9402P] where P=(Fo^2^+2Fc^2^)/3'
_refine_ls_weighting_scheme calc
_refine_ls_wR_factor_gt 0.0634
_refine_ls_wR_factor_ref 0.0660
_reflns_Friedel_coverage 0.000
_reflns_number_gt 20167
_reflns_number_total 22976
_reflns_threshold_expression 'I > 2\s(I)'
_cod_data_source_file d5cc02284c2.cif
_cod_data_source_block jdq22
_cod_depositor_comments
;
The following automatic conversions were performed:

data item '_exptl_crystal_density_meas' value 'not_measured' was
changed to '?' -- the value is perceived as not measured.

Automatic conversion script
Id: cif_fix_values 8170 2020-07-09 18:12:32Z antanas 

 Adding full bibliography for 7134632--7134635.cif.
;
_cod_database_code 7134632
_shelx_shelxl_version_number 2014/7
_shelx_space_group_comment
;
The symmetry employed for this shelxl refinement is uniquely defined
by the following loop, which should always be used as a source of
symmetry information in preference to the above space-group names.
They are only intended as comments.
;
_shelx_estimated_absorpt_t_min 0.496
_shelx_estimated_absorpt_t_max 0.837
_exptl_absorpt_special_details
;
Reflections not merged
99252 Corrected reflections written to file jdq22_0m.hkl
Estimated minimum and maximum transmission:  0.5720  0.7461
The ratio of these values is more reliable than their absolute values!
Additional spherical absorption correction applied with mu*r =  0.2000
Lambda/2 correction factor = 0.00150
;

loop_
_space_group_symop_operation_xyz
'x, y, z'
'-x, -y, -z'

loop_
_atom_site_label
_atom_site_type_symbol
_atom_site_fract_x
_atom_site_fract_y
_atom_site_fract_z
_atom_site_U_iso_or_equiv
_atom_site_adp_type
_atom_site_occupancy
_atom_site_site_symmetry_order
_atom_site_calc_flag
_atom_site_refinement_flags_posn
_atom_site_refinement_flags_adp
_atom_site_refinement_flags_occupancy
_atom_site_disorder_assembly
_atom_site_disorder_group
U1 U 0.34790(2) 0.46758(2) 0.72219(2) 0.01171(2) Uani 1 1 d . . . . .
I1 I 0.31392(2) 0.46042(2) 0.58470(2) 0.02033(3) Uani 1 1 d . . . . .
S1 S 0.22776(4) 0.63900(4) 0.77065(3) 0.01483(10) Uani 1 1 d . . . . .
S2 S 0.46577(4) 0.33214(4) 0.78823(3) 0.01485(10) Uani 1 1 d . . . . .
C1 C 0.28438(16) 0.74650(15) 0.75058(10) 0.0142(4) Uani 1 1 d . . . . .
C2 C 0.39121(16) 0.74456(15) 0.71610(10) 0.0137(4) Uani 1 1 d . . . . .
C3 C 0.43522(17) 0.82955(16) 0.70304(11) 0.0166(4) Uani 1 1 d . . . . .
H3 H 0.5078 0.8272 0.6809 0.020 Uiso 1 1 calc R U . . .
C4 C 0.37391(18) 0.91786(16) 0.72204(11) 0.0187(4) Uani 1 1 d . . . . .
H4 H 0.4041 0.9759 0.7129 0.022 Uiso 1 1 calc R U . . .
C5 C 0.26777(18) 0.92062(16) 0.75463(11) 0.0188(4) Uani 1 1 d . . . . .
H5 H 0.2257 0.9812 0.7669 0.023 Uiso 1 1 calc R U . . .
C6 C 0.22179(17) 0.83640(15) 0.76962(11) 0.0164(4) Uani 1 1 d D . . . .
C7 C 0.45593(16) 0.64941(15) 0.69554(10) 0.0139(4) Uani 1 1 d . . . . .
C8 C 0.47533(17) 0.61716(15) 0.63179(10) 0.0154(4) Uani 1 1 d . . . . .
C9 C 0.53730(17) 0.52629(16) 0.61568(10) 0.0163(4) Uani 1 1 d . . . . .
H9 H 0.5485 0.5034 0.5733 0.020 Uiso 1 1 calc R U . . .
C10 C 0.58267(16) 0.46885(15) 0.65912(11) 0.0151(4) Uani 1 1 d . . . . .
C11 C 0.56408(16) 0.50356(15) 0.72184(10) 0.0149(4) Uani 1 1 d . . . . .
H11 H 0.5946 0.4654 0.7523 0.018 Uiso 1 1 calc R U . . .
C12 C 0.50220(16) 0.59240(15) 0.74094(10) 0.0145(4) Uani 1 1 d . . . . .
C13 C 0.44280(18) 0.67574(16) 0.57585(11) 0.0184(4) Uani 1 1 d . . . . .
H13 H 0.4452 0.6278 0.5431 0.022 Uiso 1 1 calc R U . . .
C14 C 0.5263(2) 0.73984(17) 0.54197(11) 0.0244(5) Uani 1 1 d . . . . .
H14A H 0.5264 0.7893 0.5718 0.037 Uiso 1 1 calc R U . . .
H14B H 0.5101 0.7713 0.5027 0.037 Uiso 1 1 calc R U . . .
H14C H 0.5956 0.6999 0.5297 0.037 Uiso 1 1 calc R U . . .
C15 C 0.3322(2) 0.73448(18) 0.59108(12) 0.0235(5) Uani 1 1 d . . . . .
H15A H 0.2813 0.6946 0.6179 0.035 Uiso 1 1 calc R U . . .
H15B H 0.3143 0.7545 0.5502 0.035 Uiso 1 1 calc R U . . .
H15C H 0.3304 0.7920 0.6148 0.035 Uiso 1 1 calc R U . . .
C16 C 0.65694(18) 0.37459(17) 0.63943(12) 0.0211(4) Uani 1 1 d . U . . .
H16 H 0.6382 0.3259 0.6760 0.025 Uiso 1 1 calc R U . . .
C17 C 0.6484(2) 0.33302(19) 0.57820(12) 0.0320(6) Uani 1 1 d . . . . .
H17A H 0.5754 0.3243 0.5838 0.048 Uiso 1 1 calc R U . . .
H17B H 0.6939 0.2704 0.5704 0.048 Uiso 1 1 calc R U . . .
H17C H 0.6703 0.3776 0.5409 0.048 Uiso 1 1 calc R U . . .
C18 C 0.7692(2) 0.3899(2) 0.63210(19) 0.0444(7) Uani 1 1 d . U . . .
H18A H 0.7899 0.4374 0.5965 0.067 Uiso 1 1 calc R U . . .
H18B H 0.8163 0.3284 0.6222 0.067 Uiso 1 1 calc R U . . .
H18C H 0.7737 0.4137 0.6729 0.067 Uiso 1 1 calc R U . . .
C19 C 0.49254(18) 0.63194(16) 0.80704(11) 0.0182(4) Uani 1 1 d . . . . .
H19 H 0.4243 0.6765 0.8203 0.022 Uiso 1 1 calc R U . . .
C20 C 0.5815(2) 0.69109(19) 0.80032(13) 0.0285(5) Uani 1 1 d . . . . .
H20A H 0.5741 0.7184 0.8424 0.043 Uiso 1 1 calc R U . . .
H20B H 0.5779 0.7436 0.7676 0.043 Uiso 1 1 calc R U . . .
H20C H 0.6493 0.6491 0.7867 0.043 Uiso 1 1 calc R U . . .
C21 C 0.4938(2) 0.55418(17) 0.86118(11) 0.0222(5) Uani 1 1 d . . . . .
H21A H 0.5651 0.5184 0.8541 0.033 Uiso 1 1 calc R U . . .
H21B H 0.4452 0.5095 0.8606 0.033 Uiso 1 1 calc R U . . .
H21C H 0.4721 0.5848 0.9035 0.033 Uiso 1 1 calc R U . . .
C22 C 0.1091(5) 0.8424(17) 0.8107(6) 0.015(2) Uani 0.670(6) 1 d . U P A 1
C22B C 0.1050(9) 0.841(3) 0.7969(12) 0.014(4) Uani 0.330(6) 1 d D U P A 2
C23 C 0.0296(5) 0.8445(5) 0.7796(2) 0.0160(10) Uani 0.670(6) 1 d . U P A 1
C23B C 0.0375(10) 0.8471(9) 0.7571(4) 0.0095(17) Uani 0.330(6) 1 d . U P A 2
C24 C -0.0744(3) 0.8457(3) 0.8168(3) 0.0170(8) Uani 0.670(6) 1 d . . P A 1
H24 H -0.1278 0.8472 0.7955 0.020 Uiso 0.670(6) 1 calc R U P A 1
C24B C -0.0696(7) 0.8481(6) 0.7886(5) 0.0158(17) Uani 0.330(6) 1 d D U P A 2
H24B H -0.1170 0.8515 0.7627 0.019 Uiso 0.330(6) 1 calc R U P A 2
C25 C -0.1014(3) 0.8448(3) 0.8842(3) 0.0148(8) Uani 0.670(6) 1 d . . P A 1
C25B C -0.1092(5) 0.8442(5) 0.8557(5) 0.0138(15) Uani 0.330(6) 1 d D . P A 2
C26 C -0.0228(3) 0.8459(3) 0.9145(2) 0.0142(7) Uani 0.670(6) 1 d . . P A 1
H26 H -0.0412 0.8470 0.9607 0.017 Uiso 0.670(6) 1 calc R U P A 1
C26B C -0.0397(7) 0.8420(5) 0.8930(4) 0.0114(16) Uani 0.330(6) 1 d . U P A 2
H26B H -0.0655 0.8414 0.9393 0.014 Uiso 0.330(6) 1 calc R U P A 2
C27 C 0.0818(5) 0.8453(4) 0.8793(2) 0.0127(9) Uani 0.670(6) 1 d . U P A 1
C27B C 0.0706(12) 0.8407(11) 0.8626(6) 0.0127(11) Uani 0.330(6) 1 d D U P A 2
C28 C 0.0566(4) 0.8493(4) 0.7049(2) 0.0215(11) Uani 0.670(6) 1 d D U P A 1
H28 H 0.1311 0.8178 0.6881 0.026 Uiso 0.670(6) 1 calc R U P A 1
C28B C 0.0738(10) 0.8566(7) 0.6842(5) 0.0209(15) Uani 0.330(6) 1 d D U P A 2
H28B H 0.1519 0.8537 0.6708 0.025 Uiso 0.330(6) 1 calc R U P A 2
C29 C 0.0507(5) 0.9534(4) 0.6783(3) 0.0340(13) Uani 0.670(6) 1 d D U P A 1
H29A H 0.0719 0.9539 0.6305 0.051 Uiso 0.670(6) 1 calc R U P A 1
H29B H 0.0980 0.9866 0.6933 0.051 Uiso 0.670(6) 1 calc R U P A 1
H29C H -0.0215 0.9868 0.6939 0.051 Uiso 0.670(6) 1 calc R U P A 1
C29B C 0.0252(10) 0.9550(9) 0.6597(6) 0.033(2) Uani 0.330(6) 1 d D U P A 2
H29D H 0.0524 0.9609 0.6121 0.049 Uiso 0.330(6) 1 calc R U P A 2
H29E H 0.0438 1.0075 0.6797 0.049 Uiso 0.330(6) 1 calc R U P A 2
H29F H -0.0514 0.9589 0.6717 0.049 Uiso 0.330(6) 1 calc R U P A 2
C30 C -0.0109(4) 0.7956(3) 0.6770(2) 0.0339(11) Uani 0.670(6) 1 d D U P A 1
H30A H -0.0813 0.8331 0.6838 0.051 Uiso 0.670(6) 1 calc R U P A 1
H30B H -0.0163 0.7319 0.6990 0.051 Uiso 0.670(6) 1 calc R U P A 1
H30C H 0.0218 0.7875 0.6301 0.051 Uiso 0.670(6) 1 calc R U P A 1
C30B C 0.0470(9) 0.7738(6) 0.6521(4) 0.034(2) Uani 0.330(6) 1 d D U P A 2
H30D H -0.0295 0.7763 0.6638 0.051 Uiso 0.330(6) 1 calc R U P A 2
H30E H 0.0789 0.7117 0.6674 0.051 Uiso 0.330(6) 1 calc R U P A 2
H30F H 0.0745 0.7805 0.6046 0.051 Uiso 0.330(6) 1 calc R U P A 2
C31 C -0.2145(3) 0.8420(3) 0.92549(19) 0.0187(8) Uani 0.670(6) 1 d . U P A 1
H31 H -0.2136 0.8320 0.9721 0.022 Uiso 0.670(6) 1 calc R U P A 1
C31B C -0.2260(5) 0.8436(5) 0.8868(4) 0.0192(16) Uani 0.330(6) 1 d D U P A 2
H31B H -0.2586 0.8408 0.8506 0.023 Uiso 0.330(6) 1 calc R U P A 2
C32 C -0.2862(13) 0.9354(8) 0.9201(8) 0.029(2) Uani 0.670(6) 1 d . U P A 1
H32A H -0.2900 0.9464 0.8750 0.043 Uiso 0.670(6) 1 calc R U P A 1
H32B H -0.2585 0.9891 0.9326 0.043 Uiso 0.670(6) 1 calc R U P A 1
H32C H -0.3566 0.9312 0.9492 0.043 Uiso 0.670(6) 1 calc R U P A 1
C32B C -0.276(3) 0.9391(16) 0.9213(16) 0.023(3) Uani 0.330(6) 1 d D U P A 2
H32D H -0.3522 0.9394 0.9392 0.035 Uiso 0.330(6) 1 calc R U P A 2
H32E H -0.2633 0.9936 0.8900 0.035 Uiso 0.330(6) 1 calc R U P A 2
H32F H -0.2453 0.9450 0.9569 0.035 Uiso 0.330(6) 1 calc R U P A 2
C33 C -0.2579(5) 0.7572(5) 0.9082(3) 0.0300(13) Uani 0.670(6) 1 d . . P A 1
H33A H -0.3286 0.7545 0.9372 0.045 Uiso 0.670(6) 1 calc R U P A 1
H33B H -0.2118 0.6969 0.9133 0.045 Uiso 0.670(6) 1 calc R U P A 1
H33C H -0.2610 0.7656 0.8629 0.045 Uiso 0.670(6) 1 calc R U P A 1
C33B C -0.2463(11) 0.7535(9) 0.9306(6) 0.026(3) Uani 0.330(6) 1 d D U P A 2
H33D H -0.2199 0.7559 0.9686 0.040 Uiso 0.330(6) 1 calc R U P A 2
H33E H -0.2101 0.6957 0.9061 0.040 Uiso 0.330(6) 1 calc R U P A 2
H33F H -0.3220 0.7510 0.9454 0.040 Uiso 0.330(6) 1 calc R U P A 2
C34 C 0.1651(4) 0.8403(4) 0.9156(3) 0.0135(9) Uani 0.670(6) 1 d . U P A 1
H34 H 0.2298 0.8598 0.8840 0.016 Uiso 0.670(6) 1 calc R U P A 1
C34B C 0.1406(9) 0.8396(10) 0.9062(6) 0.0135(11) Uani 0.330(6) 1 d D U P A 2
H34B H 0.2093 0.8552 0.8774 0.016 Uiso 0.330(6) 1 calc R U P A 2
C35 C 0.1306(4) 0.9101(5) 0.9723(3) 0.0191(10) Uani 0.670(6) 1 d . . P A 1
H35A H 0.1127 0.9760 0.9558 0.029 Uiso 0.670(6) 1 calc R U P A 1
H35B H 0.1881 0.9079 0.9923 0.029 Uiso 0.670(6) 1 calc R U P A 1
H35C H 0.0689 0.8907 1.0050 0.029 Uiso 0.670(6) 1 calc R U P A 1
C35B C 0.1038(11) 0.9148(10) 0.9593(6) 0.025(2) Uani 0.330(6) 1 d . . P A 2
H35D H 0.0972 0.9798 0.9389 0.037 Uiso 0.330(6) 1 calc R U P A 2
H35E H 0.1552 0.9091 0.9844 0.037 Uiso 0.330(6) 1 calc R U P A 2
H35F H 0.0354 0.9036 0.9884 0.037 Uiso 0.330(6) 1 calc R U P A 2
C36 C 0.1931(7) 0.7359(7) 0.9394(7) 0.0231(15) Uani 0.670(6) 1 d . U P A 1
H36A H 0.1308 0.7148 0.9705 0.035 Uiso 0.670(6) 1 calc R U P A 1
H36B H 0.2490 0.7327 0.9609 0.035 Uiso 0.670(6) 1 calc R U P A 1
H36C H 0.2173 0.6934 0.9021 0.035 Uiso 0.670(6) 1 calc R U P A 1
C36B C 0.1644(13) 0.7389(14) 0.9376(14) 0.023(3) Uani 0.330(6) 1 d D U P A 2
H36D H 0.0986 0.7185 0.9646 0.035 Uiso 0.330(6) 1 calc R U P A 2
H36E H 0.2112 0.7417 0.9648 0.035 Uiso 0.330(6) 1 calc R U P A 2
H36F H 0.1984 0.6923 0.9033 0.035 Uiso 0.330(6) 1 calc R U P A 2
C37 C 0.41402(16) 0.22741(15) 0.82581(10) 0.0124(4) Uani 1 1 d . . . . .
C38 C 0.30905(16) 0.21815(15) 0.83291(10) 0.0133(4) Uani 1 1 d . . . . .
C39 C 0.26751(17) 0.13696(15) 0.86469(10) 0.0157(4) Uani 1 1 d . . . . .
H39 H 0.1961 0.1316 0.8695 0.019 Uiso 1 1 calc R U . . .
C40 C 0.33059(18) 0.06361(16) 0.88940(11) 0.0185(4) Uani 1 1 d . . . . .
H40 H 0.3023 0.0084 0.9114 0.022 Uiso 1 1 calc R U . . .
C41 C 0.43521(17) 0.07175(16) 0.88162(11) 0.0169(4) Uani 1 1 d . . . . .
H41 H 0.4782 0.0212 0.8981 0.020 Uiso 1 1 calc R U . . .
C42 C 0.47845(16) 0.15240(15) 0.85020(10) 0.0141(4) Uani 1 1 d . . . . .
C43 C 0.24209(16) 0.29724(15) 0.80596(10) 0.0128(4) Uani 1 1 d . . . . .
C44 C 0.22608(16) 0.28815(15) 0.74442(10) 0.0140(4) Uani 1 1 d . . . . .
C45 C 0.15950(17) 0.36159(16) 0.72141(11) 0.0165(4) Uani 1 1 d . . . . .
H45 H 0.1477 0.3549 0.6804 0.020 Uiso 1 1 calc R U . . .
C46 C 0.10976(17) 0.44450(16) 0.75680(11) 0.0164(4) Uani 1 1 d . . . . .
C47 C 0.12888(16) 0.45243(15) 0.81722(11) 0.0154(4) Uani 1 1 d . . . . .
H47 H 0.0976 0.5088 0.8416 0.018 Uiso 1 1 calc R U . . .
C48 C 0.19286(16) 0.37962(15) 0.84263(10) 0.0134(4) Uani 1 1 d . . . . .
C49 C 0.27472(18) 0.19665(16) 0.70545(11) 0.0169(4) Uani 1 1 d . . . . .
H49 H 0.2753 0.1412 0.7379 0.020 Uiso 1 1 calc R U . . .
C50 C 0.38921(18) 0.19959(17) 0.66588(11) 0.0206(5) Uani 1 1 d . . . . .
H50A H 0.4197 0.1368 0.6463 0.031 Uiso 1 1 calc R U . . .
H50B H 0.4295 0.2137 0.6947 0.031 Uiso 1 1 calc R U . . .
H50C H 0.3916 0.2502 0.6314 0.031 Uiso 1 1 calc R U . . .
C51 C 0.2109(2) 0.17437(19) 0.66104(12) 0.0254(5) Uani 1 1 d . . . . .
H51A H 0.2156 0.2231 0.6253 0.038 Uiso 1 1 calc R U . . .
H51B H 0.1373 0.1756 0.6863 0.038 Uiso 1 1 calc R U . . .
H51C H 0.2391 0.1101 0.6431 0.038 Uiso 1 1 calc R U . . .
C52 C 0.0337(2) 0.52088(18) 0.73204(14) 0.0271(5) Uani 1 1 d . U . . .
H52 H 0.0758 0.5690 0.7042 0.033 Uiso 1 1 calc R U . . .
C53 C -0.0485(2) 0.5754(2) 0.78675(16) 0.0396(7) Uani 1 1 d . . . . .
H53A H -0.0874 0.5294 0.8171 0.059 Uiso 1 1 calc R U . . .
H53B H -0.0973 0.6211 0.7685 0.059 Uiso 1 1 calc R U . . .
H53C H -0.0140 0.6109 0.8100 0.059 Uiso 1 1 calc R U . . .
C54 C -0.0199(3) 0.4780(2) 0.68958(17) 0.0447(7) Uani 1 1 d . U . . .
H54A H 0.0327 0.4538 0.6498 0.067 Uiso 1 1 calc R U . . .
H54B H -0.0723 0.5280 0.6778 0.067 Uiso 1 1 calc R U . . .
H54C H -0.0546 0.4246 0.7137 0.067 Uiso 1 1 calc R U . . .
C55 C 0.19638(17) 0.38447(16) 0.91301(10) 0.0165(4) Uani 1 1 d . . . . .
H55 H 0.2601 0.3403 0.9185 0.020 Uiso 1 1 calc R U . . .
C56 C 0.2013(2) 0.48508(17) 0.93276(12) 0.0235(5) Uani 1 1 d . . . . .
H56A H 0.2598 0.5115 0.9013 0.035 Uiso 1 1 calc R U . . .
H56B H 0.2121 0.4811 0.9763 0.035 Uiso 1 1 calc R U . . .
H56C H 0.1352 0.5274 0.9333 0.035 Uiso 1 1 calc R U . . .
C57 C 0.0987(2) 0.34605(19) 0.95781(12) 0.0270(5) Uani 1 1 d . . . . .
H57A H 0.0353 0.3876 0.9525 0.041 Uiso 1 1 calc R U . . .
H57B H 0.1003 0.3461 1.0033 0.041 Uiso 1 1 calc R U . . .
H57C H 0.0984 0.2799 0.9462 0.041 Uiso 1 1 calc R U . . .
C58 C 0.59120(16) 0.15958(15) 0.84345(10) 0.0141(4) Uani 1 1 d . . . . .
C59 C 0.61845(16) 0.19842(15) 0.89349(10) 0.0146(4) Uani 1 1 d . . . . .
C60 C 0.72307(17) 0.21055(16) 0.88461(11) 0.0169(4) Uani 1 1 d . . . . .
H60 H 0.7413 0.2377 0.9184 0.020 Uiso 1 1 calc R U . . .
C61 C 0.80078(17) 0.18400(16) 0.82779(11) 0.0173(4) Uani 1 1 d . . . . .
C62 C 0.77277(17) 0.14254(16) 0.77978(11) 0.0177(4) Uani 1 1 d . . . . .
H62 H 0.8257 0.1227 0.7411 0.021 Uiso 1 1 calc R U . . .
C63 C 0.66961(17) 0.12897(15) 0.78621(10) 0.0154(4) Uani 1 1 d . . . . .
C64 C 0.53721(17) 0.22865(16) 0.95702(11) 0.0169(4) Uani 1 1 d . . . . .
H64 H 0.4682 0.2136 0.9546 0.020 Uiso 1 1 calc R U . . .
C65 C 0.5240(2) 0.33712(19) 0.96660(13) 0.0314(6) Uani 1 1 d . . . . .
H65A H 0.5899 0.3541 0.9703 0.047 Uiso 1 1 calc R U . . .
H65B H 0.4678 0.3543 1.0065 0.047 Uiso 1 1 calc R U . . .
H65C H 0.5057 0.3727 0.9291 0.047 Uiso 1 1 calc R U . . .
C66 C 0.5636(2) 0.1700(2) 1.01508(12) 0.0292(6) Uani 1 1 d . . . . .
H66A H 0.5692 0.1009 1.0082 0.044 Uiso 1 1 calc R U . . .
H66B H 0.5079 0.1878 1.0551 0.044 Uiso 1 1 calc R U . . .
H66C H 0.6306 0.1838 1.0191 0.044 Uiso 1 1 calc R U . . .
C67 C 0.91494(17) 0.19723(18) 0.81682(11) 0.0204(5) Uani 1 1 d . . . . .
H67 H 0.9441 0.2128 0.7693 0.025 Uiso 1 1 calc R U . . .
C68 C 0.9292(2) 0.2791(2) 0.85433(15) 0.0323(6) Uani 1 1 d . . . . .
H68A H 0.8856 0.3388 0.8451 0.049 Uiso 1 1 calc R U . . .
H68B H 1.0032 0.2884 0.8409 0.049 Uiso 1 1 calc R U . . .
H68C H 0.9079 0.2629 0.9012 0.049 Uiso 1 1 calc R U . . .
C69 C 0.9793(2) 0.1028(2) 0.83298(15) 0.0309(6) Uani 1 1 d . . . . .
H69A H 0.9535 0.0860 0.8795 0.046 Uiso 1 1 calc R U . . .
H69B H 1.0534 0.1110 0.8225 0.046 Uiso 1 1 calc R U . . .
H69C H 0.9722 0.0509 0.8072 0.046 Uiso 1 1 calc R U . . .
C70 C 0.64217(18) 0.08169(17) 0.73307(11) 0.0199(5) Uani 1 1 d . . . . .
H70 H 0.5696 0.1117 0.7323 0.024 Uiso 1 1 calc R U . . .
C71 C 0.7158(2) 0.09669(19) 0.66518(12) 0.0287(6) Uani 1 1 d . . . . .
H71A H 0.7238 0.1652 0.6577 0.043 Uiso 1 1 calc R U . . .
H71B H 0.6862 0.0768 0.6323 0.043 Uiso 1 1 calc R U . . .
H71C H 0.7846 0.0577 0.6620 0.043 Uiso 1 1 calc R U . . .
C72 C 0.6414(2) -0.02682(19) 0.74783(13) 0.0292(6) Uani 1 1 d . . . . .
H72A H 0.7112 -0.0577 0.7505 0.044 Uiso 1 1 calc R U . . .
H72B H 0.6234 -0.0554 0.7130 0.044 Uiso 1 1 calc R U . . .
H72C H 0.5893 -0.0368 0.7895 0.044 Uiso 1 1 calc R U . . .
C101 C -0.2465(3) 0.6771(3) 0.62987(19) 0.0578(10) Uani 1 1 d . . . . .
H10A H -0.3076 0.7208 0.6229 0.087 Uiso 1 1 calc R U . . .
H10B H -0.2129 0.7091 0.6557 0.087 Uiso 1 1 calc R U . . .
H10C H -0.2692 0.6179 0.6532 0.087 Uiso 1 1 calc R U . . .
C102 C -0.1692(3) 0.6515(3) 0.5649(2) 0.0641(11) Uani 1 1 d . . . . .
H10D H -0.2025 0.6180 0.5390 0.077 Uiso 1 1 calc R U . . .
H10E H -0.1075 0.6070 0.5717 0.077 Uiso 1 1 calc R U . . .
C103 C -0.1338(3) 0.7421(3) 0.52798(18) 0.0548(9) Uani 1 1 d . . . . .
H10F H -0.1952 0.7828 0.5177 0.066 Uiso 1 1 calc R U . . .
H10G H -0.1095 0.7791 0.5568 0.066 Uiso 1 1 calc R U . . .
C104 C -0.0479(3) 0.7245(3) 0.46591(19) 0.0662(12) Uani 1 1 d . . . . .
H10H H 0.0129 0.6833 0.4763 0.079 Uiso 1 1 calc R U . . .
H10I H -0.0727 0.6876 0.4372 0.079 Uiso 1 1 calc R U . . .
C105 C -0.0112(3) 0.8122(3) 0.42884(19) 0.0579(10) Uani 1 1 d . . . . .
H10J H -0.0720 0.8555 0.4198 0.069 Uiso 1 1 calc R U . . .
H10K H 0.0390 0.7929 0.3864 0.069 Uiso 1 1 calc R U . . .
C106 C 0.0413(3) 0.8666(4) 0.4650(2) 0.0757(14) Uani 1 1 d . . . . .
H10L H 0.0675 0.9216 0.4377 0.114 Uiso 1 1 calc R U . . .
H10M H 0.1001 0.8235 0.4753 0.114 Uiso 1 1 calc R U . . .
H10N H -0.0096 0.8903 0.5055 0.114 Uiso 1 1 calc R U . . .
C201 C 0.2603(2) 0.9867(2) 0.51031(14) 0.0333(6) Uani 1 1 d . . . . .
H20D H 0.2224 0.9691 0.4811 0.050 Uiso 1 1 calc R U . . .
H20E H 0.2322 1.0529 0.5246 0.050 Uiso 1 1 calc R U . . .
H20F H 0.2514 0.9420 0.5484 0.050 Uiso 1 1 calc R U . . .
C202 C 0.3765(2) 0.9807(2) 0.47441(13) 0.0287(5) Uani 1 1 d . . . . .
H20G H 0.4036 0.9145 0.4584 0.034 Uiso 1 1 calc R U . . .
H20H H 0.3849 1.0261 0.4360 0.034 Uiso 1 1 calc R U . . .
C203 C 0.4414(2) 1.00474(18) 0.51696(12) 0.0240(5) Uani 1 1 d . . . . .
H20I H 0.4302 0.9612 0.5563 0.029 Uiso 1 1 calc R U . . .
H20J H 0.4158 1.0719 0.5315 0.029 Uiso 1 1 calc R U . . .

loop_
_atom_site_aniso_label
_atom_site_aniso_U_11
_atom_site_aniso_U_22
_atom_site_aniso_U_33
_atom_site_aniso_U_23
_atom_site_aniso_U_13
_atom_site_aniso_U_12
U1 0.01212(4) 0.01024(4) 0.01234(4) -0.00015(2) -0.00335(3) -0.00069(2)
I1 0.02789(8) 0.02084(7) 0.01398(6) 0.00121(5) -0.00754(6) -0.00628(6)
S1 0.0128(2) 0.0106(2) 0.0193(2) -0.00023(19) -0.00166(19) -0.00223(18)
S2 0.0125(2) 0.0129(2) 0.0199(2) 0.00374(19) -0.00584(19) -0.00334(18)
C1 0.0143(9) 0.0125(9) 0.0159(9) -0.0002(8) -0.0039(8) -0.0028(8)
C2 0.0151(10) 0.0125(9) 0.0130(9) -0.0016(7) -0.0030(8) -0.0018(8)
C3 0.0151(10) 0.0155(10) 0.0177(10) -0.0002(8) -0.0015(8) -0.0040(8)
C4 0.0191(11) 0.0116(10) 0.0236(11) 0.0005(8) -0.0031(9) -0.0026(8)
C5 0.0180(10) 0.0114(10) 0.0241(11) -0.0012(8) -0.0027(9) 0.0003(8)
C6 0.0149(10) 0.0126(10) 0.0211(10) 0.0005(8) -0.0038(8) -0.0025(8)
C7 0.0133(9) 0.0103(9) 0.0171(10) -0.0016(7) -0.0017(8) -0.0032(7)
C8 0.0151(10) 0.0138(10) 0.0155(10) 0.0008(8) -0.0012(8) -0.0029(8)
C9 0.0171(10) 0.0149(10) 0.0147(10) -0.0004(8) -0.0009(8) -0.0024(8)
C10 0.0105(9) 0.0131(10) 0.0193(10) 0.0006(8) -0.0003(8) -0.0026(7)
C11 0.0128(9) 0.0137(10) 0.0183(10) 0.0013(8) -0.0044(8) -0.0033(8)
C12 0.0144(9) 0.0128(10) 0.0161(10) 0.0000(8) -0.0030(8) -0.0047(8)
C13 0.0236(11) 0.0148(10) 0.0142(10) -0.0001(8) -0.0025(8) -0.0006(8)
C14 0.0351(14) 0.0175(11) 0.0167(11) 0.0042(9) -0.0013(10) -0.0053(10)
C15 0.0292(13) 0.0199(11) 0.0213(11) 0.0007(9) -0.0103(10) 0.0021(10)
C16 0.0152(9) 0.0179(10) 0.0268(11) -0.0035(8) -0.0023(8) 0.0024(8)
C17 0.0483(17) 0.0206(12) 0.0203(12) -0.0056(10) -0.0071(11) 0.0128(11)
C18 0.0196(11) 0.0322(13) 0.0736(16) -0.0133(12) -0.0011(12) 0.0023(10)
C19 0.0185(10) 0.0180(11) 0.0185(10) -0.0040(8) -0.0062(8) -0.0005(8)
C20 0.0328(14) 0.0268(13) 0.0317(13) -0.0017(11) -0.0139(11) -0.0120(11)
C21 0.0289(12) 0.0210(11) 0.0181(11) -0.0010(9) -0.0089(9) -0.0030(9)
C22 0.012(2) 0.010(2) 0.022(5) -0.002(5) -0.0037(17) -0.0010(15)
C22B 0.017(4) 0.008(4) 0.014(8) -0.005(7) 0.001(4) 0.000(4)
C23 0.020(2) 0.0153(16) 0.011(3) -0.001(2) -0.003(3) 0.0000(13)
C23B 0.014(3) 0.008(3) 0.005(4) 0.000(4) -0.002(4) 0.002(2)
C24 0.0149(18) 0.0179(18) 0.017(2) 0.003(2) -0.005(2) -0.0015(13)
C24B 0.021(3) 0.013(3) 0.011(4) 0.004(3) -0.003(3) 0.000(2)
C25 0.014(2) 0.0123(16) 0.016(2) 0.0019(15) -0.0038(16) 0.0006(12)
C25B 0.015(4) 0.014(3) 0.014(5) 0.004(3) -0.009(4) -0.004(2)
C26 0.0132(17) 0.0166(17) 0.0138(17) -0.0005(13) -0.0049(14) -0.0034(12)
C26B 0.012(2) 0.013(2) 0.011(2) -0.0009(17) -0.0043(16) -0.0017(16)
C27 0.0156(18) 0.0095(12) 0.012(3) -0.0014(19) -0.0029(17) -0.0015(11)
C27B 0.015(2) 0.0098(14) 0.013(3) -0.002(2) -0.004(2) -0.0014(14)
C28 0.016(2) 0.0233(16) 0.023(3) -0.001(2) -0.004(2) 0.0005(14)
C28B 0.015(3) 0.024(2) 0.022(4) 0.001(3) -0.004(3) 0.0002(19)
C29 0.044(4) 0.030(2) 0.029(3) 0.008(2) -0.010(2) -0.011(2)
C29B 0.027(5) 0.026(4) 0.040(6) 0.012(4) -0.010(4) 0.003(4)
C30 0.051(3) 0.034(2) 0.023(2) 0.0020(17) -0.016(2) -0.012(2)
C30B 0.048(5) 0.026(4) 0.026(4) -0.005(3) -0.001(4) -0.017(4)
C31 0.0115(15) 0.0208(17) 0.0214(19) 0.0027(13) -0.0020(13) -0.0021(12)
C31B 0.016(3) 0.020(3) 0.020(4) 0.003(3) -0.004(3) -0.003(2)
C32 0.015(4) 0.026(3) 0.036(3) 0.002(2) 0.003(3) 0.004(3)
C32B 0.017(4) 0.026(4) 0.027(4) -0.002(3) -0.005(3) -0.005(3)
C33 0.016(2) 0.034(3) 0.039(3) -0.004(3) -0.003(2) -0.0068(19)
C33B 0.014(4) 0.026(4) 0.031(6) 0.015(4) 0.000(4) 0.001(3)
C34 0.008(3) 0.0174(12) 0.015(2) -0.0013(13) -0.0023(14) -0.0028(17)
C34B 0.008(3) 0.0170(13) 0.015(2) -0.0014(16) -0.0018(17) -0.002(2)
C35 0.018(2) 0.021(2) 0.018(2) -0.0055(18) -0.0038(16) -0.0006(18)
C35B 0.035(7) 0.024(5) 0.022(5) -0.007(4) -0.018(4) 0.001(5)
C36 0.027(4) 0.016(2) 0.027(2) -0.0011(16) -0.010(4) -0.001(3)
C36B 0.023(8) 0.018(4) 0.029(4) -0.001(3) -0.011(6) 0.002(5)
C37 0.0139(9) 0.0113(9) 0.0118(9) 0.0009(7) -0.0030(7) -0.0027(7)
C38 0.0123(9) 0.0126(9) 0.0150(9) -0.0011(7) -0.0043(7) -0.0009(7)
C39 0.0144(10) 0.0148(10) 0.0184(10) 0.0005(8) -0.0045(8) -0.0040(8)
C40 0.0198(11) 0.0148(10) 0.0211(11) 0.0049(8) -0.0054(9) -0.0060(8)
C41 0.0170(10) 0.0141(10) 0.0192(10) 0.0036(8) -0.0065(8) -0.0003(8)
C42 0.0132(9) 0.0146(10) 0.0145(9) -0.0007(8) -0.0045(8) -0.0009(8)
C43 0.0107(9) 0.0130(9) 0.0151(9) 0.0004(7) -0.0036(7) -0.0035(7)
C44 0.0128(9) 0.0139(10) 0.0160(9) -0.0001(8) -0.0037(8) -0.0043(8)
C45 0.0153(10) 0.0171(10) 0.0194(10) 0.0007(8) -0.0077(8) -0.0041(8)
C46 0.0126(9) 0.0146(10) 0.0228(11) 0.0019(8) -0.0064(8) -0.0035(8)
C47 0.0121(9) 0.0127(10) 0.0207(10) -0.0013(8) -0.0028(8) -0.0028(8)
C48 0.0111(9) 0.0138(10) 0.0150(9) -0.0003(7) -0.0016(7) -0.0044(7)
C49 0.0210(11) 0.0136(10) 0.0168(10) -0.0012(8) -0.0061(8) -0.0027(8)
C50 0.0209(11) 0.0195(11) 0.0202(11) -0.0044(9) -0.0052(9) 0.0010(9)
C51 0.0279(13) 0.0265(13) 0.0258(12) -0.0094(10) -0.0105(10) -0.0059(10)
C52 0.0266(11) 0.0219(11) 0.0387(13) 0.0013(10) -0.0220(10) 0.0016(9)
C53 0.0325(15) 0.0346(16) 0.0469(17) -0.0036(13) -0.0150(13) 0.0168(12)
C54 0.0429(14) 0.0408(14) 0.0573(16) -0.0091(12) -0.0334(12) 0.0128(12)
C55 0.0183(10) 0.0156(10) 0.0154(10) -0.0005(8) -0.0041(8) -0.0026(8)
C56 0.0296(13) 0.0196(11) 0.0219(11) -0.0037(9) -0.0058(10) -0.0065(10)
C57 0.0295(13) 0.0304(13) 0.0190(11) 0.0012(10) 0.0009(10) -0.0125(11)
C58 0.0130(9) 0.0124(9) 0.0161(10) 0.0030(8) -0.0043(8) -0.0009(7)
C59 0.0123(9) 0.0138(10) 0.0163(10) 0.0015(8) -0.0036(8) -0.0003(7)
C60 0.0157(10) 0.0188(11) 0.0171(10) 0.0001(8) -0.0054(8) -0.0035(8)
C61 0.0134(10) 0.0173(10) 0.0210(10) 0.0023(8) -0.0057(8) -0.0014(8)
C62 0.0139(10) 0.0208(11) 0.0151(10) 0.0006(8) -0.0008(8) 0.0002(8)
C63 0.0163(10) 0.0131(10) 0.0161(10) 0.0010(8) -0.0052(8) 0.0000(8)
C64 0.0131(10) 0.0193(11) 0.0173(10) -0.0017(8) -0.0030(8) -0.0011(8)
C65 0.0397(15) 0.0222(12) 0.0234(12) -0.0017(10) 0.0018(11) 0.0019(11)
C66 0.0240(12) 0.0350(14) 0.0198(11) 0.0078(10) 0.0004(10) 0.0048(11)
C67 0.0117(10) 0.0273(12) 0.0214(11) 0.0008(9) -0.0020(8) -0.0061(9)
C68 0.0211(12) 0.0289(14) 0.0469(17) -0.0033(12) -0.0055(11) -0.0097(10)
C69 0.0173(12) 0.0290(14) 0.0466(16) -0.0048(12) -0.0109(11) 0.0011(10)
C70 0.0176(11) 0.0231(11) 0.0189(10) -0.0053(9) -0.0074(9) 0.0031(9)
C71 0.0373(15) 0.0269(13) 0.0210(12) -0.0051(10) -0.0078(11) -0.0007(11)
C72 0.0310(14) 0.0258(13) 0.0331(14) -0.0080(11) -0.0091(11) -0.0072(11)
C101 0.0397(19) 0.070(3) 0.061(2) 0.005(2) -0.0101(17) -0.0128(18)
C102 0.055(2) 0.060(3) 0.070(3) 0.013(2) -0.014(2) -0.0013(19)
C103 0.061(2) 0.052(2) 0.051(2) 0.0013(17) -0.0145(18) -0.0084(18)
C104 0.053(2) 0.089(3) 0.045(2) 0.006(2) -0.0106(18) 0.014(2)
C105 0.049(2) 0.061(2) 0.056(2) -0.0036(19) -0.0103(18) 0.0088(18)
C106 0.049(2) 0.115(4) 0.063(3) -0.005(3) -0.011(2) -0.020(3)
C201 0.0288(14) 0.0342(15) 0.0357(15) -0.0063(12) -0.0085(12) 0.0000(11)
C202 0.0295(13) 0.0300(14) 0.0274(13) -0.0046(11) -0.0088(11) -0.0031(11)
C203 0.0310(13) 0.0196(11) 0.0209(11) -0.0007(9) -0.0074(10) -0.0023(10)

loop_
_atom_type_symbol
_atom_type_description
_atom_type_scat_dispersion_real
_atom_type_scat_dispersion_imag
_atom_type_scat_source
C C 0.0033 0.0016 'International Tables Vol C Tables 4.2.6.8 and 6.1.1.4'
H H 0.0000 0.0000 'International Tables Vol C Tables 4.2.6.8 and 6.1.1.4'
I I -0.4742 1.8119 'International Tables Vol C Tables 4.2.6.8 and 6.1.1.4'
S S 0.1246 0.1234 'International Tables Vol C Tables 4.2.6.8 and 6.1.1.4'
U U -9.6767 9.6646 'International Tables Vol C Tables 4.2.6.8 and 6.1.1.4'

loop_
_geom_angle_atom_site_label_1
_geom_angle_atom_site_label_2
_geom_angle_atom_site_label_3
_geom_angle
_geom_angle_site_symmetry_1
_geom_angle_site_symmetry_3
_geom_angle_publ_flag
S1 U1 S2 126.063(17) . . ?
S1 U1 C11 100.72(4) . . ?
S2 U1 C11 61.49(4) . . ?
S1 U1 C12 74.22(4) . . ?
S2 U1 C12 80.05(4) . . ?
C11 U1 C12 26.59(5) . . ?
S1 U1 C10 117.49(4) . . ?
S2 U1 C10 70.12(4) . . ?
C11 U1 C10 26.71(6) . . ?
C12 U1 C10 47.37(6) . . ?
S1 U1 C9 105.47(4) . . ?
S2 U1 C9 96.02(4) . . ?
C11 U1 C9 46.16(6) . . ?
C12 U1 C9 54.31(6) . . ?
C10 U1 C9 26.20(6) . . ?
S1 U1 I1 103.878(12) . . ?
S2 U1 I1 130.028(12) . . ?
C11 U1 I1 115.13(4) . . ?
C12 U1 I1 119.51(4) . . ?
C10 U1 I1 89.97(4) . . ?
C9 U1 I1 69.55(4) . . ?
C1 S1 U1 118.38(7) . . ?
C37 S2 U1 119.52(7) . . ?
C2 C1 C6 119.07(19) . . ?
C2 C1 S1 121.34(16) . . ?
C6 C1 S1 119.59(16) . . ?
C3 C2 C1 120.43(19) . . ?
C3 C2 C7 121.05(19) . . ?
C1 C2 C7 118.50(18) . . ?
C4 C3 C2 120.5(2) . . ?
C3 C4 C5 119.4(2) . . ?
C4 C5 C6 121.5(2) . . ?
C5 C6 C1 119.1(2) . . ?
C5 C6 C22B 120.8(18) . . ?
C1 C6 C22B 119.6(18) . . ?
C5 C6 C22 119.3(9) . . ?
C1 C6 C22 121.4(9) . . ?
C8 C7 C12 119.92(19) . . ?
C8 C7 C2 121.44(19) . . ?
C12 C7 C2 118.59(18) . . ?
C9 C8 C7 118.4(2) . . ?
C9 C8 C13 115.78(19) . . ?
C7 C8 C13 125.61(19) . . ?
C10 C9 C8 122.9(2) . . ?
C10 C9 U1 76.40(12) . . ?
C8 C9 U1 78.73(12) . . ?
C9 C10 C11 117.62(19) . . ?
C9 C10 C16 122.4(2) . . ?
C11 C10 C16 119.8(2) . . ?
C9 C10 U1 77.40(12) . . ?
C11 C10 U1 75.44(12) . . ?
C16 C10 U1 120.65(14) . . ?
C12 C11 C10 122.1(2) . . ?
C12 C11 U1 77.71(12) . . ?
C10 C11 U1 77.85(12) . . ?
C11 C12 C7 119.00(19) . . ?
C11 C12 C19 120.50(19) . . ?
C7 C12 C19 120.26(19) . . ?
C11 C12 U1 75.70(12) . . ?
C7 C12 U1 77.46(12) . . ?
C19 C12 U1 121.98(13) . . ?
C8 C13 C15 117.65(18) . . ?
C8 C13 C14 109.4(2) . . ?
C15 C13 C14 110.92(19) . . ?
C17 C16 C18 110.8(2) . . ?
C17 C16 C10 113.8(2) . . ?
C18 C16 C10 109.5(2) . . ?
C12 C19 C21 114.07(19) . . ?
C12 C19 C20 109.27(19) . . ?
C21 C19 C20 109.4(2) . . ?
C23 C22 C27 119.3(5) . . ?
C23 C22 C6 119.0(9) . . ?
C27 C22 C6 121.7(8) . . ?
C27B C22B C23B 123.0(10) . . ?
C27B C22B C6 114.6(17) . . ?
C23B C22B C6 122.4(18) . . ?
C24 C23 C22 119.8(6) . . ?
C24 C23 C28 120.1(5) . . ?
C22 C23 C28 120.1(6) . . ?
C22B C23B C24B 116.9(10) . . ?
C22B C23B C28B 123.4(13) . . ?
C24B C23B C28B 119.6(10) . . ?
C25 C24 C23 121.3(4) . . ?
C25B C24B C23B 122.8(8) . . ?
C24 C25 C26 118.5(4) . . ?
C24 C25 C31 121.6(4) . . ?
C26 C25 C31 119.9(4) . . ?
C24B C25B C26B 118.1(7) . . ?
C24B C25B C31B 120.2(8) . . ?
C26B C25B C31B 121.7(8) . . ?
C27 C26 C25 122.2(4) . . ?
C25B C26B C27B 120.7(7) . . ?
C26 C27 C22 118.8(5) . . ?
C26 C27 C34 119.6(4) . . ?
C22 C27 C34 121.4(6) . . ?
C22B C27B C26B 118.4(10) . . ?
C22B C27B C34B 124.0(14) . . ?
C26B C27B C34B 117.6(10) . . ?
C29 C28 C23 111.5(4) . . ?
C29 C28 C30 109.2(5) . . ?
C23 C28 C30 114.3(4) . . ?
C23B C28B C30B 111.5(8) . . ?
C23B C28B C29B 110.8(9) . . ?
C30B C28B C29B 109.9(10) . . ?
C32 C31 C33 110.3(8) . . ?
C32 C31 C25 112.6(7) . . ?
C33 C31 C25 111.1(4) . . ?
C25B C31B C33B 111.5(7) . . ?
C25B C31B C32B 110.1(16) . . ?
C33B C31B C32B 113.8(16) . . ?
C27 C34 C36 109.9(5) . . ?
C27 C34 C35 112.1(4) . . ?
C36 C34 C35 111.2(7) . . ?
C27B C34B C35B 115.7(10) . . ?
C27B C34B C36B 112.6(12) . . ?
C35B C34B C36B 109.2(15) . . ?
C38 C37 C42 119.29(19) . . ?
C38 C37 S2 120.88(16) . . ?
C42 C37 S2 119.82(16) . . ?
C39 C38 C37 120.69(19) . . ?
C39 C38 C43 120.49(19) . . ?
C37 C38 C43 118.83(18) . . ?
C40 C39 C38 120.0(2) . . ?
C41 C40 C39 119.5(2) . . ?
C40 C41 C42 121.5(2) . . ?
C41 C42 C37 118.97(19) . . ?
C41 C42 C58 120.16(19) . . ?
C37 C42 C58 120.86(19) . . ?
C48 C43 C44 120.01(19) . . ?
C48 C43 C38 120.01(19) . . ?
C44 C43 C38 119.96(18) . . ?
C45 C44 C43 118.84(19) . . ?
C45 C44 C49 120.44(19) . . ?
C43 C44 C49 120.60(19) . . ?
C46 C45 C44 122.3(2) . . ?
C45 C46 C47 117.5(2) . . ?
C45 C46 C52 121.1(2) . . ?
C47 C46 C52 121.3(2) . . ?
C48 C47 C46 121.9(2) . . ?
C47 C48 C43 119.38(19) . . ?
C47 C48 C55 119.37(18) . . ?
C43 C48 C55 120.76(19) . . ?
C51 C49 C44 113.32(19) . . ?
C51 C49 C50 110.01(19) . . ?
C44 C49 C50 112.36(18) . . ?
C53 C52 C54 109.7(2) . . ?
C53 C52 C46 112.7(2) . . ?
C54 C52 C46 112.0(2) . . ?
C56 C55 C48 114.23(19) . . ?
C56 C55 C57 110.11(19) . . ?
C48 C55 C57 107.72(19) . . ?
C59 C58 C63 119.99(19) . . ?
C59 C58 C42 119.97(18) . . ?
C63 C58 C42 120.03(19) . . ?
C60 C59 C58 119.24(19) . . ?
C60 C59 C64 119.03(19) . . ?
C58 C59 C64 121.73(19) . . ?
C61 C60 C59 121.7(2) . . ?
C60 C61 C62 118.1(2) . . ?
C60 C61 C67 122.6(2) . . ?
C62 C61 C67 119.2(2) . . ?
C61 C62 C63 122.4(2) . . ?
C62 C63 C58 118.5(2) . . ?
C62 C63 C70 120.93(19) . . ?
C58 C63 C70 120.6(2) . . ?
C59 C64 C65 112.03(19) . . ?
C59 C64 C66 110.95(18) . . ?
C65 C64 C66 111.4(2) . . ?
C68 C67 C61 114.1(2) . . ?
C68 C67 C69 109.9(2) . . ?
C61 C67 C69 110.4(2) . . ?
C63 C70 C71 113.3(2) . . ?
C63 C70 C72 111.12(19) . . ?
C71 C70 C72 109.1(2) . . ?
C101 C102 C103 110.1(4) . . ?
C104 C103 C102 114.7(4) . . ?
C105 C104 C103 115.9(4) . . ?
C104 C105 C106 112.5(4) . . ?
C203 C202 C201 112.8(2) . . ?
C202 C203 C203 113.9(3) . 2_676 ?

loop_
_geom_bond_atom_site_label_1
_geom_bond_atom_site_label_2
_geom_bond_distance
_geom_bond_site_symmetry_2
_geom_bond_publ_flag
U1 S1 2.7590(5) . ?
U1 S2 2.8226(5) . ?
U1 C11 3.026(2) . ?
U1 C12 3.051(2) . ?
U1 C10 3.056(2) . ?
U1 C9 3.068(2) . ?
U1 I1 3.1163(3) . ?
S1 C1 1.767(2) . ?
S2 C37 1.765(2) . ?
C1 C2 1.410(3) . ?
C1 C6 1.413(3) . ?
C2 C3 1.390(3) . ?
C2 C7 1.490(3) . ?
C3 C4 1.389(3) . ?
C4 C5 1.392(3) . ?
C5 C6 1.395(3) . ?
C6 C22B 1.501(10) . ?
C6 C22 1.509(7) . ?
C7 C8 1.411(3) . ?
C7 C12 1.424(3) . ?
C8 C9 1.411(3) . ?
C8 C13 1.524(3) . ?
C9 C10 1.388(3) . ?
C10 C11 1.405(3) . ?
C10 C16 1.527(3) . ?
C11 C12 1.398(3) . ?
C12 C19 1.524(3) . ?
C13 C15 1.533(3) . ?
C13 C14 1.534(3) . ?
C16 C17 1.517(3) . ?
C16 C18 1.519(4) . ?
C19 C21 1.528(3) . ?
C19 C20 1.531(3) . ?
C22 C23 1.407(12) . ?
C22 C27 1.411(12) . ?
C22B C27B 1.35(2) . ?
C22B C23B 1.40(2) . ?
C23 C24 1.394(8) . ?
C23 C28 1.532(6) . ?
C23B C24B 1.401(16) . ?
C23B C28B 1.498(12) . ?
C24 C25 1.383(6) . ?
C24B C25B 1.381(10) . ?
C25 C26 1.390(5) . ?
C25 C31 1.527(5) . ?
C25B C26B 1.387(11) . ?
C25B C31B 1.520(7) . ?
C26 C27 1.389(7) . ?
C26B C27B 1.435(18) . ?
C27 C34 1.523(6) . ?
C27B C34B 1.499(11) . ?
C28 C29 1.523(6) . ?
C28 C30 1.535(6) . ?
C28B C30B 1.536(9) . ?
C28B C29B 1.544(9) . ?
C31 C32 1.509(12) . ?
C31 C33 1.521(7) . ?
C31B C33B 1.526(8) . ?
C31B C32B 1.539(10) . ?
C34 C36 1.534(7) . ?
C34 C35 1.538(8) . ?
C34B C35B 1.531(18) . ?
C34B C36B 1.539(10) . ?
C37 C38 1.401(3) . ?
C37 C42 1.413(3) . ?
C38 C39 1.392(3) . ?
C38 C43 1.495(3) . ?
C39 C40 1.392(3) . ?
C40 C41 1.390(3) . ?
C41 C42 1.393(3) . ?
C42 C58 1.499(3) . ?
C43 C48 1.408(3) . ?
C43 C44 1.413(3) . ?
C44 C45 1.403(3) . ?
C44 C49 1.533(3) . ?
C45 C46 1.402(3) . ?
C46 C47 1.405(3) . ?
C46 C52 1.526(3) . ?
C47 C48 1.402(3) . ?
C48 C55 1.528(3) . ?
C49 C51 1.529(3) . ?
C49 C50 1.534(3) . ?
C52 C53 1.516(4) . ?
C52 C54 1.520(4) . ?
C55 C56 1.522(3) . ?
C55 C57 1.536(3) . ?
C58 C59 1.400(3) . ?
C58 C63 1.411(3) . ?
C59 C60 1.400(3) . ?
C59 C64 1.519(3) . ?
C60 C61 1.387(3) . ?
C61 C62 1.387(3) . ?
C61 C67 1.523(3) . ?
C62 C63 1.396(3) . ?
C63 C70 1.520(3) . ?
C64 C65 1.525(3) . ?
C64 C66 1.529(3) . ?
C67 C68 1.519(4) . ?
C67 C69 1.529(3) . ?
C70 C71 1.526(3) . ?
C70 C72 1.530(4) . ?
C101 C102 1.507(5) . ?
C102 C103 1.512(5) . ?
C103 C104 1.496(5) . ?
C104 C105 1.485(6) . ?
C105 C106 1.504(6) . ?
C201 C202 1.521(4) . ?
C202 C203 1.518(4) . ?
C203 C203 1.522(5) 2_676 ?

loop_
_geom_torsion_atom_site_label_1
_geom_torsion_atom_site_label_2
_geom_torsion_atom_site_label_3
_geom_torsion_atom_site_label_4
_geom_torsion
_geom_torsion_site_symmetry_1
_geom_torsion_site_symmetry_2
_geom_torsion_site_symmetry_3
_geom_torsion_site_symmetry_4
_geom_torsion_publ_flag
U1 S1 C1 C2 -6.1(2) . . . . ?
U1 S1 C1 C6 174.18(15) . . . . ?
C6 C1 C2 C3 2.2(3) . . . . ?
S1 C1 C2 C3 -177.46(17) . . . . ?
C6 C1 C2 C7 -179.2(2) . . . . ?
S1 C1 C2 C7 1.1(3) . . . . ?
C1 C2 C3 C4 -1.9(3) . . . . ?
C7 C2 C3 C4 179.5(2) . . . . ?
C2 C3 C4 C5 0.3(3) . . . . ?
C3 C4 C5 C6 1.0(4) . . . . ?
C4 C5 C6 C1 -0.7(4) . . . . ?
C4 C5 C6 C22B -172.1(12) . . . . ?
C4 C5 C6 C22 174.1(6) . . . . ?
C2 C1 C6 C5 -0.9(3) . . . . ?
S1 C1 C6 C5 178.78(18) . . . . ?
C2 C1 C6 C22B 170.5(13) . . . . ?
S1 C1 C6 C22B -9.7(13) . . . . ?
C2 C1 C6 C22 -175.6(6) . . . . ?
S1 C1 C6 C22 4.1(6) . . . . ?
C3 C2 C7 C8 -83.6(3) . . . . ?
C1 C2 C7 C8 97.8(2) . . . . ?
C3 C2 C7 C12 93.8(3) . . . . ?
C1 C2 C7 C12 -84.7(3) . . . . ?
C12 C7 C8 C9 2.6(3) . . . . ?
C2 C7 C8 C9 180.00(19) . . . . ?
C12 C7 C8 C13 -171.9(2) . . . . ?
C2 C7 C8 C13 5.5(3) . . . . ?
C7 C8 C9 C10 -2.1(3) . . . . ?
C13 C8 C9 C10 172.9(2) . . . . ?
C7 C8 C9 U1 63.40(18) . . . . ?
C13 C8 C9 U1 -121.58(18) . . . . ?
C8 C9 C10 C11 0.8(3) . . . . ?
U1 C9 C10 C11 -65.94(17) . . . . ?
C8 C9 C10 C16 -174.8(2) . . . . ?
U1 C9 C10 C16 118.5(2) . . . . ?
C8 C9 C10 U1 66.7(2) . . . . ?
C9 C10 C11 C12 0.1(3) . . . . ?
C16 C10 C11 C12 175.8(2) . . . . ?
U1 C10 C11 C12 -66.89(19) . . . . ?
C9 C10 C11 U1 67.03(18) . . . . ?
C16 C10 C11 U1 -117.28(19) . . . . ?
C10 C11 C12 C7 0.4(3) . . . . ?
U1 C11 C12 C7 -66.58(18) . . . . ?
C10 C11 C12 C19 -174.1(2) . . . . ?
U1 C11 C12 C19 118.96(19) . . . . ?
C10 C11 C12 U1 66.96(19) . . . . ?
C8 C7 C12 C11 -1.8(3) . . . . ?
C2 C7 C12 C11 -179.24(19) . . . . ?
C8 C7 C12 C19 172.68(19) . . . . ?
C2 C7 C12 C19 -4.8(3) . . . . ?
C8 C7 C12 U1 -67.42(18) . . . . ?
C2 C7 C12 U1 115.12(18) . . . . ?
C9 C8 C13 C15 142.4(2) . . . . ?
C7 C8 C13 C15 -43.0(3) . . . . ?
C9 C8 C13 C14 -89.9(2) . . . . ?
C7 C8 C13 C14 84.7(3) . . . . ?
C9 C10 C16 C17 -19.3(3) . . . . ?
C11 C10 C16 C17 165.3(2) . . . . ?
U1 C10 C16 C17 75.1(2) . . . . ?
C9 C10 C16 C18 105.3(3) . . . . ?
C11 C10 C16 C18 -70.2(3) . . . . ?
U1 C10 C16 C18 -160.34(19) . . . . ?
C11 C12 C19 C21 -34.7(3) . . . . ?
C7 C12 C19 C21 150.9(2) . . . . ?
U1 C12 C19 C21 57.0(2) . . . . ?
C11 C12 C19 C20 88.1(2) . . . . ?
C7 C12 C19 C20 -86.3(2) . . . . ?
U1 C12 C19 C20 179.83(15) . . . . ?
C5 C6 C22 C23 99.1(16) . . . . ?
C1 C6 C22 C23 -86.3(17) . . . . ?
C5 C6 C22 C27 -81.4(18) . . . . ?
C1 C6 C22 C27 93.3(17) . . . . ?
C5 C6 C22B C27B -91(3) . . . . ?
C1 C6 C22B C27B 98(3) . . . . ?
C5 C6 C22B C23B 89(3) . . . . ?
C1 C6 C22B C23B -82(4) . . . . ?
C27 C22 C23 C24 -2(2) . . . . ?
C6 C22 C23 C24 177.2(11) . . . . ?
C27 C22 C23 C28 175.3(12) . . . . ?
C6 C22 C23 C28 -5(2) . . . . ?
C27B C22B C23B C24B -3(5) . . . . ?
C6 C22B C23B C24B 178(2) . . . . ?
C27B C22B C23B C28B 175(3) . . . . ?
C6 C22B C23B C28B -5(5) . . . . ?
C22 C23 C24 C25 0.0(14) . . . . ?
C28 C23 C24 C25 -177.7(4) . . . . ?
C22B C23B C24B C25B 0(3) . . . . ?
C28B C23B C24B C25B -176.9(9) . . . . ?
C23 C24 C25 C26 2.0(7) . . . . ?
C23 C24 C25 C31 -177.5(4) . . . . ?
C23B C24B C25B C26B 1.9(13) . . . . ?
C23B C24B C25B C31B -178.9(9) . . . . ?
C24 C25 C26 C27 -1.6(6) . . . . ?
C31 C25 C26 C27 177.9(4) . . . . ?
C24B C25B C26B C27B -2.0(13) . . . . ?
C31B C25B C26B C27B 178.8(9) . . . . ?
C25 C26 C27 C22 -0.8(13) . . . . ?
C25 C26 C27 C34 -176.3(4) . . . . ?
C23 C22 C27 C26 3(2) . . . . ?
C6 C22 C27 C26 -176.8(12) . . . . ?
C23 C22 C27 C34 178.2(12) . . . . ?
C6 C22 C27 C34 -1(2) . . . . ?
C23B C22B C27B C26B 2(5) . . . . ?
C6 C22B C27B C26B -178(2) . . . . ?
C23B C22B C27B C34B -177(3) . . . . ?
C6 C22B C27B C34B 3(5) . . . . ?
C25B C26B C27B C22B 0(3) . . . . ?
C25B C26B C27B C34B 179.3(10) . . . . ?
C24 C23 C28 C29 88.8(7) . . . . ?
C22 C23 C28 C29 -88.8(13) . . . . ?
C24 C23 C28 C30 -35.7(7) . . . . ?
C22 C23 C28 C30 146.7(12) . . . . ?
C22B C23B C28B C30B 122(3) . . . . ?
C24B C23B C28B C30B -60.5(14) . . . . ?
C22B C23B C28B C29B -115(3) . . . . ?
C24B C23B C28B C29B 62.3(14) . . . . ?
C24 C25 C31 C32 -69.9(8) . . . . ?
C26 C25 C31 C32 110.6(8) . . . . ?
C24 C25 C31 C33 54.4(5) . . . . ?
C26 C25 C31 C33 -125.1(4) . . . . ?
C24B C25B C31B C33B 121.4(10) . . . . ?
C26B C25B C31B C33B -59.4(11) . . . . ?
C24B C25B C31B C32B -111.3(17) . . . . ?
C26B C25B C31B C32B 67.9(17) . . . . ?
C26 C27 C34 C36 79.0(8) . . . . ?
C22 C27 C34 C36 -96.4(13) . . . . ?
C26 C27 C34 C35 -45.2(7) . . . . ?
C22 C27 C34 C35 139.4(12) . . . . ?
C22B C27B C34B C35B 131(3) . . . . ?
C26B C27B C34B C35B -48.8(17) . . . . ?
C22B C27B C34B C36B -103(3) . . . . ?
C26B C27B C34B C36B 77.8(17) . . . . ?
U1 S2 C37 C38 -10.8(2) . . . . ?
U1 S2 C37 C42 170.35(14) . . . . ?
C42 C37 C38 C39 1.2(3) . . . . ?
S2 C37 C38 C39 -177.66(16) . . . . ?
C42 C37 C38 C43 -179.03(18) . . . . ?
S2 C37 C38 C43 2.1(3) . . . . ?
C37 C38 C39 C40 -0.4(3) . . . . ?
C43 C38 C39 C40 179.8(2) . . . . ?
C38 C39 C40 C41 -0.5(3) . . . . ?
C39 C40 C41 C42 0.8(3) . . . . ?
C40 C41 C42 C37 0.0(3) . . . . ?
C40 C41 C42 C58 179.1(2) . . . . ?
C38 C37 C42 C41 -1.0(3) . . . . ?
S2 C37 C42 C41 177.90(16) . . . . ?
C38 C37 C42 C58 179.91(19) . . . . ?
S2 C37 C42 C58 -1.2(3) . . . . ?
C39 C38 C43 C48 96.3(2) . . . . ?
C37 C38 C43 C48 -83.5(3) . . . . ?
C39 C38 C43 C44 -82.1(3) . . . . ?
C37 C38 C43 C44 98.1(2) . . . . ?
C48 C43 C44 C45 -0.9(3) . . . . ?
C38 C43 C44 C45 177.45(19) . . . . ?
C48 C43 C44 C49 -176.95(19) . . . . ?
C38 C43 C44 C49 1.4(3) . . . . ?
C43 C44 C45 C46 1.2(3) . . . . ?
C49 C44 C45 C46 177.2(2) . . . . ?
C44 C45 C46 C47 0.1(3) . . . . ?
C44 C45 C46 C52 -177.1(2) . . . . ?
C45 C46 C47 C48 -1.7(3) . . . . ?
C52 C46 C47 C48 175.5(2) . . . . ?
C46 C47 C48 C43 1.9(3) . . . . ?
C46 C47 C48 C55 -170.04(19) . . . . ?
C44 C43 C48 C47 -0.5(3) . . . . ?
C38 C43 C48 C47 -178.93(19) . . . . ?
C44 C43 C48 C55 171.28(19) . . . . ?
C38 C43 C48 C55 -7.1(3) . . . . ?
C45 C44 C49 C51 -24.9(3) . . . . ?
C43 C44 C49 C51 151.1(2) . . . . ?
C45 C44 C49 C50 100.6(2) . . . . ?
C43 C44 C49 C50 -83.4(2) . . . . ?
C45 C46 C52 C53 152.1(2) . . . . ?
C47 C46 C52 C53 -24.9(3) . . . . ?
C45 C46 C52 C54 27.8(3) . . . . ?
C47 C46 C52 C54 -149.2(2) . . . . ?
C47 C48 C55 C56 -42.4(3) . . . . ?
C43 C48 C55 C56 145.8(2) . . . . ?
C47 C48 C55 C57 80.3(2) . . . . ?
C43 C48 C55 C57 -91.5(2) . . . . ?
C41 C42 C58 C59 -86.6(3) . . . . ?
C37 C42 C58 C59 92.5(3) . . . . ?
C41 C42 C58 C63 94.6(3) . . . . ?
C37 C42 C58 C63 -86.3(3) . . . . ?
C63 C58 C59 C60 3.0(3) . . . . ?
C42 C58 C59 C60 -175.79(19) . . . . ?
C63 C58 C59 C64 -177.58(19) . . . . ?
C42 C58 C59 C64 3.6(3) . . . . ?
C58 C59 C60 C61 -0.8(3) . . . . ?
C64 C59 C60 C61 179.8(2) . . . . ?
C59 C60 C61 C62 -1.4(3) . . . . ?
C59 C60 C61 C67 179.5(2) . . . . ?
C60 C61 C62 C63 1.5(3) . . . . ?
C67 C61 C62 C63 -179.4(2) . . . . ?
C61 C62 C63 C58 0.6(3) . . . . ?
C61 C62 C63 C70 -178.9(2) . . . . ?
C59 C58 C63 C62 -2.9(3) . . . . ?
C42 C58 C63 C62 175.87(19) . . . . ?
C59 C58 C63 C70 176.7(2) . . . . ?
C42 C58 C63 C70 -4.5(3) . . . . ?
C60 C59 C64 C65 63.2(3) . . . . ?
C58 C59 C64 C65 -116.2(2) . . . . ?
C60 C59 C64 C66 -61.9(3) . . . . ?
C58 C59 C64 C66 118.6(2) . . . . ?
C60 C61 C67 C68 -27.0(3) . . . . ?
C62 C61 C67 C68 154.0(2) . . . . ?
C60 C61 C67 C69 97.4(3) . . . . ?
C62 C61 C67 C69 -81.7(3) . . . . ?
C62 C63 C70 C71 -28.0(3) . . . . ?
C58 C63 C70 C71 152.4(2) . . . . ?
C62 C63 C70 C72 95.1(3) . . . . ?
C58 C63 C70 C72 -84.4(3) . . . . ?
C101 C102 C103 C104 173.5(4) . . . . ?
C102 C103 C104 C105 -179.6(4) . . . . ?
C103 C104 C105 C106 65.7(5) . . . . ?
C201 C202 C203 C203 177.6(3) . . . 2_676 ?
